data_1568828
loop_
_publ_author_name
'Abel-Snape, Xavier'
'Johnson, Colton E.'
'Imbriaco, Bianca'
'Lautens, Mark'

_publ_section_title
;
 Synthesis of spirooxindoles <i>via</i> formal acetylene insertion into a
 common palladacycle intermediate.
;
_journal_issue 21
_journal_name_full 'Chemical science'
_journal_page_first 5650
_journal_page_last 5655
_journal_paper_doi 10.1039/d3sc01072d
_journal_volume 14
_journal_year 2023
_chemical_formula_moiety 'C18 H15 N O'
_chemical_formula_sum 'C18 H15 N O'
_chemical_formula_weight 261.31
_space_group_crystal_system monoclinic
_space_group_IT_number 14
_space_group_name_Hall '-P 2yn'
_space_group_name_H-M_alt 'P 1 21/n 1'
_atom_sites_solution_hydrogens geom
_atom_sites_solution_primary dual
_audit_creation_method SHELXL-2019/1
_audit_update_record
;
2023-02-26 deposited with the CCDC.	2023-04-10 downloaded from the CCDC.
;
_cell_angle_alpha 90
_cell_angle_beta 103.033(3)
_cell_angle_gamma 90
_cell_formula_units_Z 4
_cell_length_a 13.3846(8)
_cell_length_b 6.8793(4)
_cell_length_c 14.7878(8)
_cell_measurement_reflns_used 9927
_cell_measurement_temperature 150(2)
_cell_measurement_theta_max 65.57
_cell_measurement_theta_min 5.06
_cell_volume 1326.54(13)
_computing_cell_refinement APEX4
_computing_data_collection 'APEX4 (Bruker AXS, 2021)'
_computing_data_reduction APEX4
_computing_molecular_graphics 'PLATON (Spek, 2009)'
_computing_publication_material 'SHELXTL (Sheldrick, 2008)'
_computing_structure_refinement 'SHELXL-2019/1 (Sheldrick, 2015b)'
_computing_structure_solution 'SHELXT 2018/2 (Sheldrick, 2015a)'
_diffrn_ambient_temperature 150(2)
_diffrn_measured_fraction_theta_full 0.979
_diffrn_measured_fraction_theta_max 0.979
_diffrn_measurement_device_type 'Bruker Kappa APEX-DUO CMOS PHOTON II'
_diffrn_measurement_method '\f and \w scans'
_diffrn_radiation_type CuK\a
_diffrn_radiation_wavelength 1.54178
_diffrn_reflns_av_R_equivalents 0.0418
_diffrn_reflns_av_unetI/netI 0.0225
_diffrn_reflns_Laue_measured_fraction_full 0.979
_diffrn_reflns_Laue_measured_fraction_max 0.979
_diffrn_reflns_limit_h_max 15
_diffrn_reflns_limit_h_min -15
_diffrn_reflns_limit_k_max 8
_diffrn_reflns_limit_k_min -8
_diffrn_reflns_limit_l_max 17
_diffrn_reflns_limit_l_min -17
_diffrn_reflns_number 27011
_diffrn_reflns_point_group_measured_fraction_full 0.979
_diffrn_reflns_point_group_measured_fraction_max 0.979
_diffrn_reflns_theta_full 66.431
_diffrn_reflns_theta_max 66.431
_diffrn_reflns_theta_min 4.027
_diffrn_source 'Incoated ImuS with multi-layer optics'
_exptl_absorpt_coefficient_mu 0.635
_exptl_absorpt_correction_T_max 0.7528
_exptl_absorpt_correction_T_min 0.6950
_exptl_absorpt_correction_type multi-scan
_exptl_absorpt_process_details 'SADABS (Krause et al., 2015)'
_exptl_crystal_colour colourless
_exptl_crystal_density_diffrn 1.308
_exptl_crystal_description Shard
_exptl_crystal_F_000 552
_exptl_crystal_size_max 0.210
_exptl_crystal_size_mid 0.200
_exptl_crystal_size_min 0.140
_refine_diff_density_max 0.170
_refine_diff_density_min -0.158
_refine_diff_density_rms 0.031
_refine_ls_extinction_method none
_refine_ls_goodness_of_fit_ref 1.041
_refine_ls_hydrogen_treatment constr
_refine_ls_matrix_type full
_refine_ls_number_parameters 182
_refine_ls_number_reflns 2284
_refine_ls_number_restraints 0
_refine_ls_restrained_S_all 1.041
_refine_ls_R_factor_all 0.0384
_refine_ls_R_factor_gt 0.0346
_refine_ls_shift/su_max 0.000
_refine_ls_shift/su_mean 0.000
_refine_ls_structure_factor_coef Fsqd
_refine_ls_weighting_details 'w=1/[\s^2^(Fo^2^)+(0.0416P)^2^+0.4481P] where P=(Fo^2^+2Fc^2^)/3'
_refine_ls_weighting_scheme calc
_refine_ls_wR_factor_gt 0.0881
_refine_ls_wR_factor_ref 0.0900
_reflns_Friedel_coverage 0.000
_reflns_number_gt 2039
_reflns_number_total 2284
_reflns_threshold_expression 'I > 2\s(I)'
_cod_data_source_file d3sc01072d2.cif
_cod_data_source_block d2224_a
_cod_depositor_comments 'Adding full bibliography for 1568828--1568829.cif.'
_cod_original_sg_symbol_H-M 'P 21/n'
_cod_database_code 1568828
_shelx_shelxl_version_number 2019/1
_shelx_space_group_comment
; 
The symmetry employed for this shelxl refinement is uniquely defined 
by the following loop, which should always be used as a source of 
symmetry information in preference to the above space-group names. 
They are only intended as comments. 
;
_shelx_estimated_absorpt_t_min 0.878
_shelx_estimated_absorpt_t_max 0.916

loop_
_space_group_symop_operation_xyz
'x, y, z'
'-x+1/2, y+1/2, -z+1/2'
'-x, -y, -z'
'x-1/2, -y-1/2, z-1/2'

loop_
_atom_site_label
_atom_site_type_symbol
_atom_site_fract_x
_atom_site_fract_y
_atom_site_fract_z
_atom_site_U_iso_or_equiv
_atom_site_adp_type
_atom_site_occupancy
_atom_site_site_symmetry_order
_atom_site_calc_flag
_atom_site_refinement_flags_posn
_atom_site_refinement_flags_adp
_atom_site_refinement_flags_occupancy
_atom_site_disorder_assembly
_atom_site_disorder_group
O1 O 0.47615(7) 0.65256(15) 0.89603(6) 0.0397(3) Uani 1 1 d . . . . .
N1 N 0.58143(8) 0.46055(15) 0.83080(7) 0.0262(3) Uani 1 1 d . . . . .
C1 C 0.48552(9) 0.69860(18) 0.73310(8) 0.0245(3) Uani 1 1 d . . . . .
C2 C 0.50709(10) 0.91911(19) 0.74315(9) 0.0311(3) Uani 1 1 d . . . . .
H2A H 0.483048 0.968034 0.797524 0.037 Uiso 1 1 calc R U . . .
H2B H 0.582068 0.940618 0.755229 0.037 Uiso 1 1 calc R U . . .
C3 C 0.45631(10) 1.03340(19) 0.65939(11) 0.0383(4) Uani 1 1 d . . . . .
H3A H 0.487942 1.148633 0.644044 0.046 Uiso 1 1 calc R U . . .
C4 C 0.36774(11) 0.9762(2) 0.60620(10) 0.0376(3) Uani 1 1 d . . . . .
H4A H 0.335526 1.055351 0.555299 0.045 Uiso 1 1 calc R U . . .
C5 C 0.31815(9) 0.79479(18) 0.62358(8) 0.0263(3) Uani 1 1 d . . . . .
C6 C 0.21687(9) 0.7529(2) 0.57871(9) 0.0301(3) Uani 1 1 d . . . . .
H6A H 0.178039 0.847052 0.538610 0.036 Uiso 1 1 calc R U . . .
C7 C 0.17225(9) 0.5771(2) 0.59161(9) 0.0324(3) Uani 1 1 d . . . . .
H7A H 0.103515 0.550566 0.560207 0.039 Uiso 1 1 calc R U . . .
C8 C 0.22799(10) 0.4397(2) 0.65040(9) 0.0331(3) Uani 1 1 d . . . . .
H8A H 0.198144 0.317473 0.658491 0.040 Uiso 1 1 calc R U . . .
C9 C 0.32785(10) 0.48105(19) 0.69765(9) 0.0284(3) Uani 1 1 d . . . . .
H9A H 0.365310 0.387505 0.739099 0.034 Uiso 1 1 calc R U . . .
C10 C 0.37354(9) 0.65711(18) 0.68508(8) 0.0234(3) Uani 1 1 d . . . . .
C11 C 0.55859(8) 0.59237(17) 0.68523(8) 0.0232(3) Uani 1 1 d . . . . .
C12 C 0.57747(9) 0.61284(18) 0.59800(8) 0.0270(3) Uani 1 1 d . . . . .
H12A H 0.541194 0.706568 0.555911 0.032 Uiso 1 1 calc R U . . .
C13 C 0.65089(9) 0.49340(19) 0.57243(9) 0.0291(3) Uani 1 1 d . . . . .
H13A H 0.664783 0.506136 0.512481 0.035 Uiso 1 1 calc R U . . .
C14 C 0.70365(9) 0.35645(19) 0.63383(9) 0.0294(3) Uani 1 1 d . . . . .
H14A H 0.752996 0.276047 0.615006 0.035 Uiso 1 1 calc R U . . .
C15 C 0.68593(9) 0.33410(18) 0.72249(9) 0.0268(3) Uani 1 1 d . . . . .
H15A H 0.722468 0.241003 0.764778 0.032 Uiso 1 1 calc R U . . .
C16 C 0.61262(9) 0.45376(17) 0.74624(8) 0.0235(3) Uani 1 1 d . . . . .
C17 C 0.51109(9) 0.60561(19) 0.83038(9) 0.0276(3) Uani 1 1 d . . . . .
C18 C 0.61932(10) 0.33225(19) 0.90897(9) 0.0321(3) Uani 1 1 d . . . . .
H18A H 0.585360 0.363497 0.959348 0.048 Uiso 1 1 calc R U . . .
H18B H 0.693535 0.349621 0.930724 0.048 Uiso 1 1 calc R U . . .
H18C H 0.604629 0.197040 0.889617 0.048 Uiso 1 1 calc R U . . .

loop_
_atom_site_aniso_label
_atom_site_aniso_U_11
_atom_site_aniso_U_22
_atom_site_aniso_U_33
_atom_site_aniso_U_23
_atom_site_aniso_U_13
_atom_site_aniso_U_12
O1 0.0393(5) 0.0533(6) 0.0259(5) -0.0032(4) 0.0062(4) 0.0169(5)
N1 0.0236(5) 0.0292(6) 0.0243(5) -0.0021(4) 0.0021(4) 0.0034(4)
C1 0.0198(6) 0.0266(6) 0.0256(6) -0.0038(5) 0.0021(5) 0.0027(5)
C2 0.0234(6) 0.0301(7) 0.0373(7) -0.0096(6) 0.0018(5) 0.0009(5)
C3 0.0342(7) 0.0233(7) 0.0537(9) -0.0007(6) 0.0021(6) -0.0018(6)
C4 0.0332(7) 0.0278(7) 0.0461(8) 0.0041(6) -0.0033(6) 0.0024(6)
C5 0.0231(6) 0.0265(6) 0.0279(6) -0.0038(5) 0.0029(5) 0.0019(5)
C6 0.0227(6) 0.0363(7) 0.0292(7) -0.0020(5) 0.0014(5) 0.0053(5)
C7 0.0192(6) 0.0466(8) 0.0310(7) -0.0061(6) 0.0048(5) -0.0045(6)
C8 0.0278(7) 0.0389(8) 0.0348(7) -0.0001(6) 0.0113(6) -0.0093(6)
C9 0.0265(6) 0.0328(7) 0.0265(6) 0.0022(5) 0.0070(5) -0.0001(5)
C10 0.0200(6) 0.0282(6) 0.0223(6) -0.0050(5) 0.0052(5) 0.0014(5)
C11 0.0165(6) 0.0236(6) 0.0276(6) -0.0054(5) 0.0011(5) -0.0027(5)
C12 0.0223(6) 0.0289(7) 0.0279(7) -0.0030(5) 0.0018(5) -0.0018(5)
C13 0.0232(6) 0.0367(7) 0.0278(7) -0.0068(5) 0.0065(5) -0.0045(5)
C14 0.0205(6) 0.0321(7) 0.0356(7) -0.0102(5) 0.0063(5) 0.0001(5)
C15 0.0204(6) 0.0256(6) 0.0322(7) -0.0048(5) 0.0016(5) 0.0008(5)
C16 0.0182(6) 0.0249(6) 0.0260(6) -0.0059(5) 0.0018(5) -0.0038(5)
C17 0.0208(6) 0.0341(7) 0.0264(7) -0.0060(5) 0.0019(5) 0.0031(5)
C18 0.0347(7) 0.0318(7) 0.0263(7) -0.0008(5) -0.0006(5) 0.0038(6)

loop_
_atom_type_symbol
_atom_type_description
_atom_type_scat_dispersion_real
_atom_type_scat_dispersion_imag
_atom_type_scat_source
C C 0.0181 0.0091 'International Tables Vol C Tables 4.2.6.8 and 6.1.1.4'
H H 0.0000 0.0000 'International Tables Vol C Tables 4.2.6.8 and 6.1.1.4'
N N 0.0311 0.0180 'International Tables Vol C Tables 4.2.6.8 and 6.1.1.4'
O O 0.0492 0.0322 'International Tables Vol C Tables 4.2.6.8 and 6.1.1.4'

loop_
_geom_angle_atom_site_label_1
_geom_angle_atom_site_label_2
_geom_angle_atom_site_label_3
_geom_angle
_geom_angle_site_symmetry_1
_geom_angle_site_symmetry_3
_geom_angle_publ_flag
C17 N1 C16 111.20(10) . . ?
C17 N1 C18 124.21(11) . . ?
C16 N1 C18 124.59(10) . . ?
C11 C1 C10 111.07(9) . . ?
C11 C1 C17 101.81(9) . . ?
C10 C1 C17 110.07(10) . . ?
C11 C1 C2 113.04(10) . . ?
C10 C1 C2 111.66(10) . . ?
C17 C1 C2 108.70(10) . . ?
C3 C2 C1 113.36(10) . . ?
C3 C2 H2A 108.9 . . ?
C1 C2 H2A 108.9 . . ?
C3 C2 H2B 108.9 . . ?
C1 C2 H2B 108.9 . . ?
H2A C2 H2B 107.7 . . ?
C4 C3 C2 120.93(13) . . ?
C4 C3 H3A 119.5 . . ?
C2 C3 H3A 119.5 . . ?
C3 C4 C5 121.95(13) . . ?
C3 C4 H4A 119.0 . . ?
C5 C4 H4A 119.0 . . ?
C6 C5 C10 118.83(12) . . ?
C6 C5 C4 121.48(11) . . ?
C10 C5 C4 119.68(11) . . ?
C7 C6 C5 121.21(12) . . ?
C7 C6 H6A 119.4 . . ?
C5 C6 H6A 119.4 . . ?
C6 C7 C8 119.76(11) . . ?
C6 C7 H7A 120.1 . . ?
C8 C7 H7A 120.1 . . ?
C7 C8 C9 119.81(12) . . ?
C7 C8 H8A 120.1 . . ?
C9 C8 H8A 120.1 . . ?
C10 C9 C8 120.90(12) . . ?
C10 C9 H9A 119.5 . . ?
C8 C9 H9A 119.5 . . ?
C9 C10 C5 119.43(11) . . ?
C9 C10 C1 120.96(11) . . ?
C5 C10 C1 119.52(11) . . ?
C12 C11 C16 119.83(11) . . ?
C12 C11 C1 131.42(11) . . ?
C16 C11 C1 108.76(10) . . ?
C11 C12 C13 118.85(12) . . ?
C11 C12 H12A 120.6 . . ?
C13 C12 H12A 120.6 . . ?
C14 C13 C12 120.53(12) . . ?
C14 C13 H13A 119.7 . . ?
C12 C13 H13A 119.7 . . ?
C13 C14 C15 121.46(11) . . ?
C13 C14 H14A 119.3 . . ?
C15 C14 H14A 119.3 . . ?
C16 C15 C14 117.00(11) . . ?
C16 C15 H15A 121.5 . . ?
C14 C15 H15A 121.5 . . ?
C15 C16 C11 122.33(11) . . ?
C15 C16 N1 127.94(11) . . ?
C11 C16 N1 109.72(10) . . ?
O1 C17 N1 125.36(12) . . ?
O1 C17 C1 126.32(11) . . ?
N1 C17 C1 108.31(10) . . ?
N1 C18 H18A 109.5 . . ?
N1 C18 H18B 109.5 . . ?
H18A C18 H18B 109.5 . . ?
N1 C18 H18C 109.5 . . ?
H18A C18 H18C 109.5 . . ?
H18B C18 H18C 109.5 . . ?

loop_
_geom_bond_atom_site_label_1
_geom_bond_atom_site_label_2
_geom_bond_distance
_geom_bond_site_symmetry_2
_geom_bond_publ_flag
O1 C17 1.2125(15) . ?
N1 C17 1.3710(16) . ?
N1 C16 1.4054(16) . ?
N1 C18 1.4520(16) . ?
C1 C11 1.5180(16) . ?
C1 C10 1.5336(16) . ?
C1 C17 1.5406(17) . ?
C1 C2 1.5451(18) . ?
C2 C3 1.4948(19) . ?
C2 H2A 0.9900 . ?
C2 H2B 0.9900 . ?
C3 C4 1.3260(19) . ?
C3 H3A 0.9500 . ?
C4 C5 1.4632(19) . ?
C4 H4A 0.9500 . ?
C5 C6 1.3984(17) . ?
C5 C10 1.4034(17) . ?
C6 C7 1.3809(19) . ?
C6 H6A 0.9500 . ?
C7 C8 1.3830(19) . ?
C7 H7A 0.9500 . ?
C8 C9 1.3909(18) . ?
C8 H8A 0.9500 . ?
C9 C10 1.3881(18) . ?
C9 H9A 0.9500 . ?
C11 C12 1.3765(18) . ?
C11 C16 1.3971(17) . ?
C12 C13 1.3970(18) . ?
C12 H12A 0.9500 . ?
C13 C14 1.3862(19) . ?
C13 H13A 0.9500 . ?
C14 C15 1.3925(18) . ?
C14 H14A 0.9500 . ?
C15 C16 1.3853(17) . ?
C15 H15A 0.9500 . ?
C18 H18A 0.9800 . ?
C18 H18B 0.9800 . ?
C18 H18C 0.9800 . ?

loop_
_geom_torsion_atom_site_label_1
_geom_torsion_atom_site_label_2
_geom_torsion_atom_site_label_3
_geom_torsion_atom_site_label_4
_geom_torsion
_geom_torsion_site_symmetry_1
_geom_torsion_site_symmetry_2
_geom_torsion_site_symmetry_3
_geom_torsion_site_symmetry_4
_geom_torsion_publ_flag
C11 C1 C2 C3 85.38(13) . . . . ?
C10 C1 C2 C3 -40.74(15) . . . . ?
C17 C1 C2 C3 -162.36(11) . . . . ?
C1 C2 C3 C4 31.01(19) . . . . ?
C2 C3 C4 C5 -3.3(2) . . . . ?
C3 C4 C5 C6 167.95(14) . . . . ?
C3 C4 C5 C10 -13.4(2) . . . . ?
C10 C5 C6 C7 -2.15(19) . . . . ?
C4 C5 C6 C7 176.50(12) . . . . ?
C5 C6 C7 C8 0.48(19) . . . . ?
C6 C7 C8 C9 1.3(2) . . . . ?
C7 C8 C9 C10 -1.5(2) . . . . ?
C8 C9 C10 C5 -0.20(19) . . . . ?
C8 C9 C10 C1 -176.71(11) . . . . ?
C6 C5 C10 C9 1.99(18) . . . . ?
C4 C5 C10 C9 -176.69(12) . . . . ?
C6 C5 C10 C1 178.54(11) . . . . ?
C4 C5 C10 C1 -0.13(18) . . . . ?
C11 C1 C10 C9 76.05(14) . . . . ?
C17 C1 C10 C9 -35.94(15) . . . . ?
C2 C1 C10 C9 -156.76(11) . . . . ?
C11 C1 C10 C5 -100.45(13) . . . . ?
C17 C1 C10 C5 147.56(11) . . . . ?
C2 C1 C10 C5 26.73(15) . . . . ?
C10 C1 C11 C12 65.86(16) . . . . ?
C17 C1 C11 C12 -176.98(12) . . . . ?
C2 C1 C11 C12 -60.56(16) . . . . ?
C10 C1 C11 C16 -114.46(11) . . . . ?
C17 C1 C11 C16 2.69(12) . . . . ?
C2 C1 C11 C16 119.11(11) . . . . ?
C16 C11 C12 C13 -0.02(17) . . . . ?
C1 C11 C12 C13 179.63(12) . . . . ?
C11 C12 C13 C14 0.12(18) . . . . ?
C12 C13 C14 C15 -0.38(19) . . . . ?
C13 C14 C15 C16 0.52(17) . . . . ?
C14 C15 C16 C11 -0.43(17) . . . . ?
C14 C15 C16 N1 -179.53(11) . . . . ?
C12 C11 C16 C15 0.18(17) . . . . ?
C1 C11 C16 C15 -179.53(10) . . . . ?
C12 C11 C16 N1 179.43(10) . . . . ?
C1 C11 C16 N1 -0.28(13) . . . . ?
C17 N1 C16 C15 176.51(11) . . . . ?
C18 N1 C16 C15 -2.91(19) . . . . ?
C17 N1 C16 C11 -2.68(13) . . . . ?
C18 N1 C16 C11 177.89(11) . . . . ?
C16 N1 C17 O1 -174.99(12) . . . . ?
C18 N1 C17 O1 4.4(2) . . . . ?
C16 N1 C17 C1 4.43(13) . . . . ?
C18 N1 C17 C1 -176.15(10) . . . . ?
C11 C1 C17 O1 175.15(12) . . . . ?
C10 C1 C17 O1 -66.97(16) . . . . ?
C2 C1 C17 O1 55.62(16) . . . . ?
C11 C1 C17 N1 -4.26(12) . . . . ?
C10 C1 C17 N1 113.62(11) . . . . ?
C2 C1 C17 N1 -123.79(11) . . . . ?
